data_2300167
loop_
_publ_author_name
'Seredyuk, Maksym'
'Gaspar, Ana B.'
'Kusz, Joachim'
'Bednarek, Gabriela'
'G\"utlich, Philipp'

_publ_section_title
;
 Variable-temperature X-ray crystal structure determinations of
 {Fe[tren(6-Mepy)~3~]}(ClO~4~)~2~ and {Zn[tren(6-Mepy)~3~]}(ClO~4~)~2~
 compounds: correlation of the structural data with magnetic and
 M\"ossbauer spectroscopy data
;
_journal_issue 6
_journal_name_full 'Journal of Applied Crystallography'
_journal_page_first 1135
_journal_page_last 1145
_journal_paper_doi 10.1107/S0021889807048571
_journal_volume 40
_journal_year 2007
_chemical_formula_sum 'C27 H33 Cl2 Fe N7 O8'
_chemical_formula_weight 710.35
_chemical_name_systematic
;
 ?
;
_space_group_IT_number 14
_symmetry_cell_setting monoclinic
_symmetry_space_group_name_Hall '-P 2ybc'
_symmetry_space_group_name_H-M 'P 1 21/c 1'
_atom_sites_solution_hydrogens geom
_atom_sites_solution_primary direct
_atom_sites_solution_secondary difmap
_audit_creation_method SHELXL-97
_cell_angle_alpha 90.00
_cell_angle_beta 91.420(3)
_cell_angle_gamma 90.00
_cell_formula_units_Z 4
_cell_length_a 10.2122(3)
_cell_length_b 19.1179(6)
_cell_length_c 15.0573(5)
_cell_measurement_temperature 170(2)
_cell_volume 2938.82(16)
_computing_cell_refinement
;
CrysAlis RED, Oxford Diffraction Ltd.,
Version 1.171.29.2 (release 20-01-2006 CrysAlis171 .NET)
(compiled Jan 20 2006,12:36:28)
;
_computing_data_collection
;
CrysAlis CCD, Oxford Diffraction Ltd.,
Version 1.171.29.2 (release 20-01-2006 CrysAlis171 .NET)
(compiled Jan 20 2006,12:36:28)
;
_computing_data_reduction
;
CrysAlis RED, Oxford Diffraction Ltd.,
Version 1.171.29.2 (release 20-01-2006 CrysAlis171 .NET)
(compiled Jan 20 2006,12:36:28)
;
_computing_structure_refinement 'SHELXL-97 (Sheldrick, 1997)'
_computing_structure_solution 'SHELXS-97 (Sheldrick, 1990)'
_diffrn_ambient_temperature 170(2)
_diffrn_detector_area_resol_mean 16.0328
_diffrn_measured_fraction_theta_full 0.997
_diffrn_measured_fraction_theta_max 0.900
_diffrn_measurement_device_type KM4_CCD_Sapphire3
_diffrn_measurement_method \q-scan
_diffrn_radiation_monochromator graphite
_diffrn_radiation_source 'fine-focus sealed tube'
_diffrn_radiation_type MoK\a
_diffrn_radiation_wavelength 0.71073
_diffrn_reflns_av_R_equivalents 0.0199
_diffrn_reflns_av_sigmaI/netI 0.0306
_diffrn_reflns_limit_h_max 15
_diffrn_reflns_limit_h_min -15
_diffrn_reflns_limit_k_max 21
_diffrn_reflns_limit_k_min -28
_diffrn_reflns_limit_l_max 21
_diffrn_reflns_limit_l_min -22
_diffrn_reflns_number 28521
_diffrn_reflns_theta_full 25.00
_diffrn_reflns_theta_max 32.90
_diffrn_reflns_theta_min 2.92
_exptl_absorpt_coefficient_mu 0.759
_exptl_absorpt_correction_T_max 0.92823
_exptl_absorpt_correction_T_min 0.89163
_exptl_absorpt_correction_type multi-scan
_exptl_absorpt_process_details
;
CrysAlis RED, Oxford Diffraction Ltd.,
Version 1.171.29.2 (release 20-01-2006 CrysAlis171 .NET)
(compiled Jan 20 2006,12:36:28)
Empirical absorption correction using spherical harmonics,
implemented in SCALE3 ABSPACK scaling algorithm.
;
_exptl_crystal_colour 'dark red'
_exptl_crystal_density_diffrn 1.606
_exptl_crystal_density_method 'not measured'
_exptl_crystal_description polyhedron
_exptl_crystal_F_000 1472
_exptl_crystal_size_max 0.34
_exptl_crystal_size_mid 0.29
_exptl_crystal_size_min 0.10
_refine_diff_density_max 1.411
_refine_diff_density_min -1.274
_refine_ls_extinction_method none
_refine_ls_goodness_of_fit_ref 1.005
_refine_ls_hydrogen_treatment constr
_refine_ls_matrix_type full
_refine_ls_number_parameters 409
_refine_ls_number_reflns 9889
_refine_ls_number_restraints 0
_refine_ls_restrained_S_all 1.005
_refine_ls_R_factor_all 0.0572
_refine_ls_R_factor_gt 0.0398
_refine_ls_shift/su_max 0.002
_refine_ls_shift/su_mean 0.000
_refine_ls_structure_factor_coef Fsqd
_refine_ls_weighting_details 'calc w=1/[\s^2^(Fo^2^)+(0.0918P)^2^+0.0000P] where P=(Fo^2^+2Fc^2^)/3'
_refine_ls_weighting_scheme calc
_refine_ls_wR_factor_gt 0.1228
_refine_ls_wR_factor_ref 0.1301
_reflns_number_gt 7336
_reflns_number_total 9889
_reflns_threshold_expression >2sigma(I)
_cod_data_source_file aj5096.cif
_cod_data_source_block 1-Fe_170
_cod_original_sg_symbol_H-M 'P 21/c'
_cod_database_code 2300167

loop_
_symmetry_equiv_pos_as_xyz
'x, y, z'
'-x, y+1/2, -z+1/2'
'-x, -y, -z'
'x, -y-1/2, z-1/2'

loop_
_atom_site_type_symbol
_atom_site_label
_atom_site_fract_x
_atom_site_fract_y
_atom_site_fract_z
_atom_site_U_iso_or_equiv
_atom_site_adp_type
_atom_site_calc_flag
_atom_site_refinement_flags
_atom_site_occupancy
_atom_site_disorder_assembly
_atom_site_disorder_group
Fe Fe1 0.69007(2) 0.070934(11) 0.739112(14) 0.01593(7) Uani d . 1 . .
Cl Cl1 1.35888(5) 0.31737(2) 0.53973(3) 0.02822(10) Uani d . 1 . .
Cl Cl2 1.22249(5) -0.14711(2) 0.70021(3) 0.03350(11) Uani d . 1 . .
N N1 0.60134(14) 0.09081(7) 0.62519(9) 0.0217(3) Uani d . 1 . .
N N2 0.82464(14) 0.14115(7) 0.68887(9) 0.0206(3) Uani d . 1 . .
N N3 0.76222(13) 0.05584(7) 0.86833(9) 0.0192(3) Uani d . 1 . .
N N4 0.61332(13) 0.15258(7) 0.79547(9) 0.0194(3) Uani d . 1 . .
N N5 0.55448(13) 0.00676(7) 0.77503(9) 0.0193(3) Uani d . 1 . .
N N6 0.75675(13) -0.01942(7) 0.67744(9) 0.0187(2) Uani d . 1 . .
N N7 0.35024(16) 0.11189(8) 0.72436(11) 0.0281(3) Uani d . 1 . .
O O1 1.3290(2) 0.30816(11) 0.63110(12) 0.0678(6) Uani d . 1 . .
O O2 1.43898(17) 0.26034(8) 0.50985(11) 0.0464(4) Uani d . 1 . .
O O3 1.23812(18) 0.31924(10) 0.48802(13) 0.0547(5) Uani d . 1 . .
O O7 1.1623(3) -0.20721(9) 0.66330(13) 0.0710(7) Uani d . 1 . .
O O5 1.3093(4) -0.1208(2) 0.63930(15) 0.160(2) Uani d . 1 . .
O O6 1.1268(3) -0.09788(15) 0.7214(2) 0.1065(11) Uani d . 1 . .
O O4 1.42480(18) 0.38220(8) 0.52801(14) 0.0546(5) Uani d . 1 . .
O O8 1.2938(2) -0.16066(12) 0.78080(13) 0.0684(6) Uani d . 1 . .
C C1 0.56092(17) -0.05566(9) 0.74515(12) 0.0233(3) Uani d . 1 . .
H H11 0.4992 -0.0903 0.7612 0.028 Uiso calc R 1 . .
C C2 0.66655(17) -0.07142(8) 0.68560(11) 0.0215(3) Uani d . 1 . .
C C3 0.67539(19) -0.13584(9) 0.64444(13) 0.0291(4) Uani d . 1 . .
H H13 0.6089 -0.1700 0.6514 0.035 Uiso calc R 1 . .
C C4 0.7825(2) -0.14980(10) 0.59299(13) 0.0320(4) Uani d . 1 . .
H H14 0.7907 -0.1932 0.5629 0.038 Uiso calc R 1 . .
C C5 0.8760(2) -0.09941(9) 0.58678(12) 0.0284(4) Uani d . 1 . .
H H15 0.9520 -0.1087 0.5536 0.034 Uiso calc R 1 . .
C C6 0.86274(17) -0.03400(8) 0.62827(11) 0.0228(3) Uani d . 1 . .
C C7 0.66181(18) 0.13260(9) 0.57364(11) 0.0255(3) Uani d . 1 . .
H H17 0.6275 0.1435 0.5161 0.031 Uiso calc R 1 . .
C C8 0.78418(18) 0.16272(9) 0.60615(11) 0.0241(3) Uani d . 1 . .
C C9 0.8527(2) 0.20921(10) 0.55435(13) 0.0325(4) Uani d . 1 . .
H H19 0.8208 0.2219 0.4968 0.039 Uiso calc R 1 . .
C C10 0.9685(2) 0.23678(10) 0.58831(15) 0.0374(5) Uani d . 1 . .
H H110 1.0187 0.2686 0.5545 0.045 Uiso calc R 1 . .
C C11 1.0093(2) 0.21691(10) 0.67251(15) 0.0339(4) Uani d . 1 . .
H H111 1.0879 0.2360 0.6974 0.041 Uiso calc R 1 . .
C C12 0.93709(17) 0.16911(9) 0.72198(12) 0.0251(3) Uani d . 1 . .
C C13 0.64493(17) 0.16235(9) 0.87735(11) 0.0239(3) Uani d . 1 . .
H H113 0.6190 0.2035 0.9077 0.029 Uiso calc R 1 . .
C C14 0.72123(16) 0.10877(9) 0.92196(11) 0.0223(3) Uani d . 1 . .
C C15 0.74295(17) 0.11092(10) 1.01294(11) 0.0278(4) Uani d . 1 . .
H H115 0.7152 0.1500 1.0465 0.033 Uiso calc R 1 . .
C C16 0.80539(18) 0.05549(11) 1.05406(12) 0.0301(4) Uani d . 1 . .
H H116 0.8220 0.0553 1.1164 0.036 Uiso calc R 1 . .
C C17 0.84302(17) 0.00029(10) 1.00153(11) 0.0277(4) Uani d . 1 . .
H H117 0.8827 -0.0395 1.0287 0.033 Uiso calc R 1 . .
C C18 0.82400(16) 0.00157(9) 0.90901(11) 0.0222(3) Uani d . 1 . .
C C19 0.52199(17) 0.20327(8) 0.75512(12) 0.0241(3) Uani d . 1 . .
H H119 0.5411 0.2089 0.6914 0.029 Uiso calc R 1 . .
H H219 0.5335 0.2493 0.7844 0.029 Uiso calc R 1 . .
C C20 0.38042(17) 0.17840(9) 0.76478(13) 0.0262(3) Uani d . 1 . .
H H120 0.3616 0.1754 0.8289 0.031 Uiso calc R 1 . .
H H220 0.3211 0.2141 0.7383 0.031 Uiso calc R 1 . .
C C21 0.44566(16) 0.02319(9) 0.83339(11) 0.0237(3) Uani d . 1 . .
H H121 0.4748 0.0583 0.8779 0.028 Uiso calc R 1 . .
H H221 0.4197 -0.0196 0.8655 0.028 Uiso calc R 1 . .
C C22 0.32689(17) 0.05182(10) 0.78008(13) 0.0278(4) Uani d . 1 . .
H H122 0.2915 0.0137 0.7420 0.033 Uiso calc R 1 . .
H H222 0.2582 0.0644 0.8225 0.033 Uiso calc R 1 . .
C C23 0.47343(18) 0.06360(9) 0.59367(12) 0.0271(3) Uani d . 1 . .
H H123 0.4659 0.0140 0.6117 0.032 Uiso calc R 1 . .
H H223 0.4694 0.0654 0.5279 0.032 Uiso calc R 1 . .
C C24 0.35694(18) 0.10451(10) 0.62984(12) 0.0289(4) Uani d . 1 . .
H H124 0.3580 0.1519 0.6035 0.035 Uiso calc R 1 . .
H H224 0.2755 0.0813 0.6083 0.035 Uiso calc R 1 . .
C C30 0.87646(19) -0.05751(9) 0.85550(12) 0.0277(4) Uani d . 1 . .
H H130 0.8034 -0.0848 0.8301 0.042 Uiso calc R 1 . .
H H230 0.9310 -0.0877 0.8938 0.042 Uiso calc R 1 . .
H H330 0.9293 -0.0388 0.8075 0.042 Uiso calc R 1 . .
C C31 0.97097(19) 0.01810(9) 0.62033(14) 0.0314(4) Uani d . 1 . .
H H131 0.9402 0.0578 0.5844 0.047 Uiso calc R 1 . .
H H231 1.0457 -0.0040 0.5918 0.047 Uiso calc R 1 . .
H H331 0.9980 0.0346 0.6796 0.047 Uiso calc R 1 . .
C C32 0.99022(18) 0.14749(10) 0.81105(13) 0.0312(4) Uani d . 1 . .
H H132 0.9362 0.1677 0.8575 0.047 Uiso calc R 1 . .
H H232 1.0805 0.1642 0.8186 0.047 Uiso calc R 1 . .
H H332 0.9888 0.0964 0.8156 0.047 Uiso calc R 1 . .

loop_
_atom_site_aniso_label
_atom_site_aniso_U_11
_atom_site_aniso_U_22
_atom_site_aniso_U_33
_atom_site_aniso_U_12
_atom_site_aniso_U_13
_atom_site_aniso_U_23
Fe1 0.01740(11) 0.01491(11) 0.01556(11) -0.00025(7) 0.00218(7) 0.00026(7)
Cl1 0.0343(2) 0.02305(19) 0.0277(2) -0.00234(15) 0.00864(17) 0.00220(15)
Cl2 0.0345(2) 0.0310(2) 0.0349(2) 0.00247(17) -0.00291(18) -0.00325(18)
N1 0.0261(7) 0.0207(6) 0.0182(6) 0.0012(5) 0.0004(5) -0.0005(5)
N2 0.0212(6) 0.0171(6) 0.0239(6) 0.0012(5) 0.0060(5) 0.0003(5)
N3 0.0172(6) 0.0222(6) 0.0182(6) -0.0020(5) 0.0011(5) 0.0010(5)
N4 0.0176(6) 0.0180(6) 0.0227(6) 0.0001(5) 0.0044(5) -0.0013(5)
N5 0.0175(6) 0.0199(6) 0.0205(6) -0.0011(5) 0.0007(5) 0.0035(5)
N6 0.0226(6) 0.0159(5) 0.0177(6) 0.0008(5) 0.0015(5) 0.0012(4)
N7 0.0305(8) 0.0244(7) 0.0292(8) -0.0023(6) -0.0007(6) 0.0035(6)
O1 0.1039(17) 0.0639(12) 0.0368(9) 0.0358(11) 0.0279(10) 0.0192(8)
O2 0.0502(10) 0.0330(7) 0.0571(10) 0.0049(7) 0.0245(8) 0.0001(7)
O3 0.0444(10) 0.0575(11) 0.0617(11) -0.0006(8) -0.0076(8) -0.0166(9)
O7 0.129(2) 0.0393(9) 0.0447(10) -0.0325(11) 0.0030(11) -0.0102(8)
O5 0.169(3) 0.282(5) 0.0295(11) -0.161(3) 0.0194(15) -0.0188(18)
O6 0.102(2) 0.0984(18) 0.116(2) 0.0674(16) -0.0553(17) -0.0541(17)
O4 0.0515(10) 0.0317(8) 0.0811(14) -0.0115(7) 0.0091(9) 0.0056(8)
O8 0.0758(14) 0.0899(16) 0.0387(9) 0.0260(12) -0.0115(9) -0.0105(10)
C1 0.0217(8) 0.0208(7) 0.0275(8) -0.0031(6) 0.0004(6) 0.0029(6)
C2 0.0244(8) 0.0179(7) 0.0223(7) -0.0007(6) -0.0010(6) 0.0004(5)
C3 0.0332(9) 0.0193(7) 0.0349(9) -0.0029(7) -0.0002(7) -0.0040(6)
C4 0.0412(11) 0.0228(8) 0.0319(9) 0.0038(7) 0.0003(8) -0.0085(7)
C5 0.0361(10) 0.0248(8) 0.0246(8) 0.0054(7) 0.0065(7) -0.0031(6)
C6 0.0270(8) 0.0215(7) 0.0200(7) 0.0030(6) 0.0041(6) 0.0010(6)
C7 0.0320(9) 0.0249(8) 0.0198(7) 0.0034(7) 0.0025(6) 0.0022(6)
C8 0.0282(8) 0.0208(7) 0.0237(8) 0.0024(6) 0.0080(6) 0.0019(6)
C9 0.0421(11) 0.0263(8) 0.0298(9) 0.0006(8) 0.0132(8) 0.0078(7)
C10 0.0403(11) 0.0278(9) 0.0450(12) -0.0031(8) 0.0179(9) 0.0082(8)
C11 0.0284(9) 0.0275(9) 0.0461(11) -0.0061(7) 0.0098(8) 0.0027(8)
C12 0.0218(8) 0.0208(7) 0.0331(9) 0.0002(6) 0.0076(7) -0.0011(6)
C13 0.0224(8) 0.0241(7) 0.0254(8) -0.0015(6) 0.0048(6) -0.0058(6)
C14 0.0194(7) 0.0286(8) 0.0189(7) -0.0042(6) 0.0027(6) -0.0029(6)
C15 0.0231(8) 0.0410(10) 0.0194(7) -0.0051(7) 0.0029(6) -0.0057(7)
C16 0.0241(8) 0.0494(11) 0.0167(7) -0.0080(8) 0.0013(6) 0.0017(7)
C17 0.0205(8) 0.0390(10) 0.0235(8) -0.0035(7) -0.0013(6) 0.0073(7)
C18 0.0172(7) 0.0270(8) 0.0224(7) -0.0039(6) -0.0002(6) 0.0044(6)
C19 0.0238(8) 0.0173(7) 0.0313(9) 0.0027(6) 0.0033(6) 0.0007(6)
C20 0.0216(8) 0.0233(8) 0.0337(9) 0.0029(6) 0.0029(7) 0.0029(7)
C21 0.0213(8) 0.0243(7) 0.0257(8) -0.0003(6) 0.0078(6) 0.0038(6)
C22 0.0204(8) 0.0259(8) 0.0373(10) -0.0012(6) 0.0050(7) 0.0057(7)
C23 0.0304(9) 0.0286(8) 0.0219(8) -0.0020(7) -0.0065(7) -0.0004(6)
C24 0.0256(9) 0.0319(9) 0.0289(9) -0.0012(7) -0.0069(7) 0.0028(7)
C30 0.0288(9) 0.0258(8) 0.0282(9) 0.0044(7) -0.0033(7) 0.0034(6)
C31 0.0311(9) 0.0225(8) 0.0416(10) 0.0005(7) 0.0173(8) -0.0015(7)
C32 0.0228(8) 0.0332(9) 0.0375(10) -0.0060(7) -0.0013(7) 0.0018(7)

loop_
_atom_type_symbol
_atom_type_description
_atom_type_scat_dispersion_real
_atom_type_scat_dispersion_imag
_atom_type_scat_source
C C 0.0033 0.0016 'International Tables Vol C Tables 4.2.6.8 and 6.1.1.4'
H H 0.0000 0.0000 'International Tables Vol C Tables 4.2.6.8 and 6.1.1.4'
N N 0.0061 0.0033 'International Tables Vol C Tables 4.2.6.8 and 6.1.1.4'
O O 0.0106 0.0060 'International Tables Vol C Tables 4.2.6.8 and 6.1.1.4'
Cl Cl 0.1484 0.1585 'International Tables Vol C Tables 4.2.6.8 and 6.1.1.4'
Fe Fe 0.3463 0.8444 'International Tables Vol C Tables 4.2.6.8 and 6.1.1.4'

loop_
_geom_angle_atom_site_label_1
_geom_angle_atom_site_label_2
_geom_angle_atom_site_label_3
_geom_angle_site_symmetry_1
_geom_angle_site_symmetry_3
_geom_angle
_geom_angle_publ_flag
N5 Fe1 N4 . . 95.03(6) ?
N5 Fe1 N1 . . 92.81(6) ?
N4 Fe1 N1 . . 92.50(6) ?
N5 Fe1 N2 . . 174.26(6) ?
N4 Fe1 N2 . . 85.29(5) ?
N1 Fe1 N2 . . 81.46(6) ?
N5 Fe1 N3 . . 83.70(5) ?
N4 Fe1 N3 . . 80.86(6) ?
N1 Fe1 N3 . . 172.17(6) ?
N2 Fe1 N3 . . 101.99(5) ?
N5 Fe1 N6 . . 80.97(6) ?
N4 Fe1 N6 . . 175.37(6) ?
N1 Fe1 N6 . . 85.39(6) ?
N2 Fe1 N6 . . 98.45(5) ?
N3 Fe1 N6 . . 100.92(5) ?
O4 Cl1 O1 . . 109.86(14) ?
O4 Cl1 O2 . . 110.25(10) ?
O1 Cl1 O2 . . 110.12(10) ?
O4 Cl1 O3 . . 108.18(12) ?
O1 Cl1 O3 . . 108.85(14) ?
O2 Cl1 O3 . . 109.54(11) ?
O5 Cl2 O6 . . 111.6(3) ?
O5 Cl2 O7 . . 108.33(16) ?
O6 Cl2 O7 . . 109.74(17) ?
O5 Cl2 O8 . . 107.94(18) ?
O6 Cl2 O8 . . 105.86(14) ?
O7 Cl2 O8 . . 113.36(14) ?
C7 N1 C23 . . 117.46(15) ?
C7 N1 Fe1 . . 115.58(12) ?
C23 N1 Fe1 . . 126.96(11) ?
C12 N2 C8 . . 116.89(15) ?
C12 N2 Fe1 . . 133.26(12) ?
C8 N2 Fe1 . . 109.83(11) ?
C18 N3 C14 . . 116.52(14) ?
C18 N3 Fe1 . . 132.78(11) ?
C14 N3 Fe1 . . 110.05(11) ?
C13 N4 C19 . . 116.44(14) ?
C13 N4 Fe1 . . 116.19(11) ?
C19 N4 Fe1 . . 127.37(11) ?
C1 N5 C21 . . 117.19(14) ?
C1 N5 Fe1 . . 116.74(12) ?
C21 N5 Fe1 . . 126.07(11) ?
C6 N6 C2 . . 116.74(14) ?
C6 N6 Fe1 . . 133.49(11) ?
C2 N6 Fe1 . . 109.60(10) ?
C24 N7 C20 . . 119.45(15) ?
C24 N7 C22 . . 120.71(15) ?
C20 N7 C22 . . 119.52(16) ?
N5 C1 C2 . . 117.19(15) ?
N5 C1 H11 . . 121.4 ?
C2 C1 H11 . . 121.4 ?
N6 C2 C3 . . 123.88(16) ?
N6 C2 C1 . . 114.75(14) ?
C3 C2 C1 . . 121.31(16) ?
C4 C3 C2 . . 118.98(17) ?
C4 C3 H13 . . 120.5 ?
C2 C3 H13 . . 120.5 ?
C5 C4 C3 . . 117.91(16) ?
C5 C4 H14 . . 121.0 ?
C3 C4 H14 . . 121.0 ?
C4 C5 C6 . . 121.58(17) ?
C4 C5 H15 . . 119.2 ?
C6 C5 H15 . . 119.2 ?
N6 C6 C5 . . 120.84(16) ?
N6 C6 C31 . . 120.58(15) ?
C5 C6 C31 . . 118.53(15) ?
N1 C7 C8 . . 117.83(15) ?
N1 C7 H17 . . 121.1 ?
C8 C7 H17 . . 121.1 ?
N2 C8 C9 . . 124.20(17) ?
N2 C8 C7 . . 115.25(15) ?
C9 C8 C7 . . 120.55(17) ?
C10 C9 C8 . . 118.47(19) ?
C10 C9 H19 . . 120.8 ?
C8 C9 H19 . . 120.8 ?
C11 C10 C9 . . 118.16(17) ?
C11 C10 H110 . . 120.9 ?
C9 C10 H110 . . 120.9 ?
C10 C11 C12 . . 121.18(19) ?
C10 C11 H111 . . 119.4 ?
C12 C11 H111 . . 119.4 ?
N2 C12 C11 . . 121.07(18) ?
N2 C12 C32 . . 120.59(15) ?
C11 C12 C32 . . 118.29(17) ?
N4 C13 C14 . . 117.71(15) ?
N4 C13 H113 . . 121.1 ?
C14 C13 H113 . . 121.1 ?
N3 C14 C15 . . 124.29(16) ?
N3 C14 C13 . . 114.86(14) ?
C15 C14 C13 . . 120.76(15) ?
C16 C15 C14 . . 118.94(17) ?
C16 C15 H115 . . 120.5 ?
C14 C15 H115 . . 120.5 ?
C15 C16 C17 . . 117.64(16) ?
C15 C16 H116 . . 121.2 ?
C17 C16 H116 . . 121.2 ?
C16 C17 C18 . . 121.52(17) ?
C16 C17 H117 . . 119.2 ?
C18 C17 H117 . . 119.2 ?
N3 C18 C17 . . 120.98(16) ?
N3 C18 C30 . . 120.32(15) ?
C17 C18 C30 . . 118.68(15) ?
N4 C19 C20 . . 110.33(13) ?
N4 C19 H119 . . 109.6 ?
C20 C19 H119 . . 109.6 ?
N4 C19 H219 . . 109.6 ?
C20 C19 H219 . . 109.6 ?
H119 C19 H219 . . 108.1 ?
N7 C20 C19 . . 115.25(15) ?
N7 C20 H120 . . 108.5 ?
C19 C20 H120 . . 108.5 ?
N7 C20 H220 . . 108.5 ?
C19 C20 H220 . . 108.5 ?
H120 C20 H220 . . 107.5 ?
N5 C21 C22 . . 111.26(14) ?
N5 C21 H121 . . 109.4 ?
C22 C21 H121 . . 109.4 ?
N5 C21 H221 . . 109.4 ?
C22 C21 H221 . . 109.4 ?
H121 C21 H221 . . 108.0 ?
N7 C22 C21 . . 116.51(14) ?
N7 C22 H122 . . 108.2 ?
C21 C22 H122 . . 108.2 ?
N7 C22 H222 . . 108.2 ?
C21 C22 H222 . . 108.2 ?
H122 C22 H222 . . 107.3 ?
N1 C23 C24 . . 113.24(14) ?
N1 C23 H123 . . 108.9 ?
C24 C23 H123 . . 108.9 ?
N1 C23 H223 . . 108.9 ?
C24 C23 H223 . . 108.9 ?
H123 C23 H223 . . 107.7 ?
N7 C24 C23 . . 117.32(15) ?
N7 C24 H124 . . 108.0 ?
C23 C24 H124 . . 108.0 ?
N7 C24 H224 . . 108.0 ?
C23 C24 H224 . . 108.0 ?
H124 C24 H224 . . 107.2 ?
C18 C30 H130 . . 109.5 ?
C18 C30 H230 . . 109.5 ?
H130 C30 H230 . . 109.5 ?
C18 C30 H330 . . 109.5 ?
H130 C30 H330 . . 109.5 ?
H230 C30 H330 . . 109.5 ?
C6 C31 H131 . . 109.5 ?
C6 C31 H231 . . 109.5 ?
H131 C31 H231 . . 109.5 ?
C6 C31 H331 . . 109.5 ?
H131 C31 H331 . . 109.5 ?
H231 C31 H331 . . 109.5 ?
C12 C32 H132 . . 109.5 ?
C12 C32 H232 . . 109.5 ?
H132 C32 H232 . . 109.5 ?
C12 C32 H332 . . 109.5 ?
H132 C32 H332 . . 109.5 ?
H232 C32 H332 . . 109.5 ?

loop_
_geom_bond_atom_site_label_1
_geom_bond_atom_site_label_2
_geom_bond_site_symmetry_2
_geom_bond_distance
_geom_bond_publ_flag
Fe1 N5 . 1.9370(13) ?
Fe1 N4 . 1.9504(13) ?
Fe1 N1 . 1.9572(14) ?
Fe1 N2 . 2.0771(14) ?
Fe1 N3 . 2.0834(13) ?
Fe1 N6 . 2.0836(13) ?
Cl1 O4 . 1.4235(15) ?
Cl1 O1 . 1.4274(17) ?
Cl1 O2 . 1.4416(15) ?
Cl1 O3 . 1.4425(19) ?
Cl2 O5 . 1.386(2) ?
Cl2 O6 . 1.399(2) ?
Cl2 O7 . 1.4107(17) ?
Cl2 O8 . 1.4235(19) ?
N1 C7 . 1.283(2) ?
N1 C23 . 1.474(2) ?
N2 C12 . 1.351(2) ?
N2 C8 . 1.366(2) ?
N3 C18 . 1.353(2) ?
N3 C14 . 1.367(2) ?
N4 C13 . 1.280(2) ?
N4 C19 . 1.466(2) ?
N5 C1 . 1.278(2) ?
N5 C21 . 1.468(2) ?
N6 C6 . 1.355(2) ?
N6 C2 . 1.363(2) ?
N7 C24 . 1.433(2) ?
N7 C20 . 1.440(2) ?
N7 C22 . 1.445(2) ?
C1 C2 . 1.451(2) ?
C1 H11 . 0.9500 ?
C2 C3 . 1.383(2) ?
C3 C4 . 1.382(3) ?
C3 H13 . 0.9500 ?
C4 C5 . 1.361(3) ?
C4 H14 . 0.9500 ?
C5 C6 . 1.406(2) ?
C5 H15 . 0.9500 ?
C6 C31 . 1.495(2) ?
C7 C8 . 1.450(3) ?
C7 H17 . 0.9500 ?
C8 C9 . 1.384(2) ?
C9 C10 . 1.382(3) ?
C9 H19 . 0.9500 ?
C10 C11 . 1.378(3) ?
C10 H110 . 0.9500 ?
C11 C12 . 1.401(2) ?
C11 H111 . 0.9500 ?
C12 C32 . 1.493(3) ?
C13 C14 . 1.443(2) ?
C13 H113 . 0.9500 ?
C14 C15 . 1.383(2) ?
C15 C16 . 1.376(3) ?
C15 H115 . 0.9500 ?
C16 C17 . 1.379(3) ?
C16 H116 . 0.9500 ?
C17 C18 . 1.402(2) ?
C17 H117 . 0.9500 ?
C18 C30 . 1.494(2) ?
C19 C20 . 1.532(2) ?
C19 H119 . 0.9900 ?
C19 H219 . 0.9900 ?
C20 H120 . 0.9900 ?
C20 H220 . 0.9900 ?
C21 C22 . 1.538(2) ?
C21 H121 . 0.9900 ?
C21 H221 . 0.9900 ?
C22 H122 . 0.9900 ?
C22 H222 . 0.9900 ?
C23 C24 . 1.535(3) ?
C23 H123 . 0.9900 ?
C23 H223 . 0.9900 ?
C24 H124 . 0.9900 ?
C24 H224 . 0.9900 ?
C30 H130 . 0.9800 ?
C30 H230 . 0.9800 ?
C30 H330 . 0.9800 ?
C31 H131 . 0.9800 ?
C31 H231 . 0.9800 ?
C31 H331 . 0.9800 ?
C32 H132 . 0.9800 ?
C32 H232 . 0.9800 ?
C32 H332 . 0.9800 ?
